data_2232526
loop_
_publ_author_name
'Reddy, J. Satyanarayana'
'Ravikumar, N.'
'Prasad, J. Venkata'
'Krishna, G. Gopi'
'Solomon, K. Anand'

_publ_section_title
;
 (<i>Z</i>)-2-(4-Nitrobenzylidene)-1-benzofuran-3(2<i>H</i>)-one
;
_journal_coeditor_code ZJ2025
_journal_issue 11
_journal_name_full 'Acta Crystallographica Section E'
_journal_page_first o2961
_journal_paper_doi 10.1107/S1600536811041869
_journal_volume 67
_journal_year 2011
_chemical_formula_iupac 'C15 H9 N O4'
_chemical_formula_moiety 'C15 H9 N O4'
_chemical_formula_sum 'C15 H9 N O4'
_chemical_formula_weight 267.23
_chemical_melting_point 460
_chemical_name_systematic
;
(<i>Z</i>)-2-(4-Nitrobenzylidene)-1-benzofuran-3(2<i>H</i>)-one
;
_space_group_IT_number 2
_symmetry_cell_setting triclinic
_symmetry_space_group_name_Hall '-P 1'
_symmetry_space_group_name_H-M 'P -1'
_atom_sites_solution_hydrogens geom
_atom_sites_solution_primary direct
_atom_sites_solution_secondary difmap
_audit_creation_method SHELXL-97
_cell_angle_alpha 100.4590(10)
_cell_angle_beta 93.019(2)
_cell_angle_gamma 102.0430(10)
_cell_formula_units_Z 2
_cell_length_a 6.6916(2)
_cell_length_b 7.4708(2)
_cell_length_c 12.6414(3)
_cell_measurement_reflns_used 7266
_cell_measurement_temperature 303(2)
_cell_measurement_theta_max 30.5
_cell_measurement_theta_min 2.8
_cell_volume 605.09(3)
_computing_cell_refinement 'APEX2 and SAINT (Bruker, 2004)'
_computing_data_collection 'APEX2 (Bruker, 2004)'
_computing_data_reduction 'SAINT and XPREP (Bruker, 2004)'
_computing_molecular_graphics 'ORTEP-3 (Farrugia, 1997) and Mercury (Macrae <i>et al.</i>, 2006)'
_computing_publication_material 'SHELXL97 (Sheldrick, 2008)'
_computing_structure_refinement 'SHELXL97 (Sheldrick, 2008)'
_computing_structure_solution 'SIR92 (Altomare <i>et al.</i>, 1993)'
_diffrn_ambient_temperature 303(2)
_diffrn_measured_fraction_theta_full 0.999
_diffrn_measured_fraction_theta_max 0.999
_diffrn_measurement_device_type 'Bruker Kappa APEXII CCD'
_diffrn_measurement_method '\w and \f'
_diffrn_radiation_monochromator graphite
_diffrn_radiation_source 'fine-focus sealed tube'
_diffrn_radiation_type MoK\a
_diffrn_radiation_wavelength 0.71073
_diffrn_reflns_av_R_equivalents 0.0201
_diffrn_reflns_av_sigmaI/netI 0.0134
_diffrn_reflns_limit_h_max 7
_diffrn_reflns_limit_h_min -7
_diffrn_reflns_limit_k_max 8
_diffrn_reflns_limit_k_min -8
_diffrn_reflns_limit_l_max 15
_diffrn_reflns_limit_l_min -15
_diffrn_reflns_number 12519
_diffrn_reflns_theta_full 25.00
_diffrn_reflns_theta_max 25.00
_diffrn_reflns_theta_min 2.84
_diffrn_standards_decay_% 0
_exptl_absorpt_coefficient_mu 0.108
_exptl_absorpt_correction_T_max 0.955
_exptl_absorpt_correction_T_min 0.932
_exptl_absorpt_correction_type multi-scan
_exptl_absorpt_process_details '(SADABS; Bruker, 2004)'
_exptl_crystal_colour yellow
_exptl_crystal_density_diffrn 1.467
_exptl_crystal_density_method 'not measured'
_exptl_crystal_description block
_exptl_crystal_F_000 276
_exptl_crystal_size_max 0.30
_exptl_crystal_size_mid 0.20
_exptl_crystal_size_min 0.20
_refine_diff_density_max 0.199
_refine_diff_density_min -0.252
_refine_ls_extinction_method none
_refine_ls_goodness_of_fit_ref 1.025
_refine_ls_hydrogen_treatment constr
_refine_ls_matrix_type full
_refine_ls_number_parameters 181
_refine_ls_number_reflns 2116
_refine_ls_number_restraints 0
_refine_ls_restrained_S_all 1.025
_refine_ls_R_factor_all 0.0414
_refine_ls_R_factor_gt 0.0365
_refine_ls_shift/su_max 0.000
_refine_ls_shift/su_mean 0.000
_refine_ls_structure_factor_coef Fsqd
_refine_ls_weighting_details 'calc w=1/[\s^2^(Fo^2^)+(0.0599P)^2^+0.1178P] where P=(Fo^2^+2Fc^2^)/3'
_refine_ls_weighting_scheme calc
_refine_ls_wR_factor_gt 0.0993
_refine_ls_wR_factor_ref 0.1051
_reflns_number_gt 1869
_reflns_number_total 2116
_reflns_threshold_expression I>2\s(I)
_cod_data_source_file zj2025.cif
_cod_data_source_block I
_cod_database_code 2232526
_cod_database_fobs_code 2232526

loop_
_symmetry_equiv_pos_as_xyz
'x, y, z'
'-x, -y, -z'

loop_
_atom_site_type_symbol
_atom_site_label
_atom_site_fract_x
_atom_site_fract_y
_atom_site_fract_z
_atom_site_U_iso_or_equiv
_atom_site_adp_type
_atom_site_calc_flag
_atom_site_refinement_flags
_atom_site_occupancy
_atom_site_symmetry_multiplicity
C C1 0.8384(2) 0.28398(18) -0.19093(11) 0.0456(3) Uani d . 1 1
C C2 0.7837(2) 0.3025(2) -0.29555(11) 0.0548(4) Uani d . 1 1
H H2 0.6469 0.2729 -0.3234 0.066 Uiso calc R 1 1
C C3 0.9366(3) 0.3652(2) -0.35600(12) 0.0595(4) Uani d . 1 1
H H3 0.9037 0.3790 -0.4260 0.071 Uiso calc R 1 1
C C4 1.1407(3) 0.4087(2) -0.31413(12) 0.0586(4) Uani d . 1 1
H H4 1.2417 0.4519 -0.3569 0.070 Uiso calc R 1 1
C C5 1.1987(2) 0.3898(2) -0.21071(12) 0.0526(4) Uani d . 1 1
H H5 1.3355 0.4179 -0.1830 0.063 Uiso calc R 1 1
C C6 1.0423(2) 0.32720(17) -0.15171(10) 0.0431(3) Uani d . 1 1
C C7 0.88073(19) 0.22680(18) -0.01762(11) 0.0429(3) Uani d . 1 1
C C8 0.7214(2) 0.21929(19) -0.10621(12) 0.0485(3) Uani d . 1 1
C C9 0.8470(2) 0.17046(18) 0.07516(11) 0.0452(3) Uani d . 1 1
H H9 0.7102 0.1217 0.0832 0.054 Uiso calc R 1 1
C C10 0.9913(2) 0.17343(17) 0.16591(10) 0.0411(3) Uani d . 1 1
C C11 0.9136(2) 0.11596(19) 0.25736(11) 0.0470(3) Uani d . 1 1
H H11 0.7727 0.0733 0.2574 0.056 Uiso calc R 1 1
C C12 1.0401(2) 0.12085(19) 0.34749(11) 0.0477(3) Uani d . 1 1
H H12 0.9866 0.0829 0.4083 0.057 Uiso calc R 1 1
C C13 1.2473(2) 0.18320(18) 0.34544(10) 0.0444(3) Uani d . 1 1
C C14 1.3322(2) 0.23746(19) 0.25581(11) 0.0475(3) Uani d . 1 1
H H14 1.4736 0.2769 0.2562 0.057 Uiso calc R 1 1
C C15 1.2041(2) 0.23210(18) 0.16603(11) 0.0452(3) Uani d . 1 1
H H15 1.2592 0.2677 0.1050 0.054 Uiso calc R 1 1
N N1 1.3855(2) 0.19263(19) 0.44088(10) 0.0575(3) Uani d . 1 1
O O1 1.07162(13) 0.29789(13) -0.04757(7) 0.0459(3) Uani d . 1 1
O O2 0.53638(16) 0.16865(18) -0.10414(10) 0.0732(4) Uani d . 1 1
O O3 1.5647(2) 0.2687(3) 0.44252(12) 0.1051(6) Uani d . 1 1
O O4 1.31586(19) 0.12304(19) 0.51458(9) 0.0760(4) Uani d . 1 1

loop_
_atom_site_aniso_label
_atom_site_aniso_U_11
_atom_site_aniso_U_22
_atom_site_aniso_U_33
_atom_site_aniso_U_12
_atom_site_aniso_U_13
_atom_site_aniso_U_23
C1 0.0521(8) 0.0404(7) 0.0431(7) 0.0118(6) -0.0073(6) 0.0070(5)
C2 0.0648(9) 0.0512(8) 0.0466(8) 0.0140(7) -0.0133(7) 0.0092(6)
C3 0.0845(11) 0.0537(8) 0.0392(7) 0.0150(8) -0.0068(7) 0.0108(6)
C4 0.0747(10) 0.0542(8) 0.0465(8) 0.0093(7) 0.0062(7) 0.0142(6)
C5 0.0543(8) 0.0539(8) 0.0483(8) 0.0072(6) 0.0001(6) 0.0135(6)
C6 0.0513(8) 0.0395(7) 0.0382(7) 0.0108(5) -0.0043(5) 0.0084(5)
C7 0.0404(7) 0.0435(7) 0.0439(7) 0.0085(5) -0.0025(5) 0.0090(5)
C8 0.0443(8) 0.0499(8) 0.0513(8) 0.0110(6) -0.0058(6) 0.0121(6)
C9 0.0406(7) 0.0476(7) 0.0468(8) 0.0085(5) 0.0004(6) 0.0102(6)
C10 0.0443(7) 0.0385(6) 0.0405(7) 0.0092(5) 0.0016(5) 0.0084(5)
C11 0.0424(7) 0.0525(8) 0.0481(8) 0.0108(6) 0.0064(6) 0.0143(6)
C12 0.0537(8) 0.0522(8) 0.0414(7) 0.0143(6) 0.0092(6) 0.0159(6)
C13 0.0511(8) 0.0451(7) 0.0378(7) 0.0124(6) -0.0011(6) 0.0098(5)
C14 0.0418(7) 0.0547(8) 0.0450(8) 0.0055(6) -0.0003(6) 0.0145(6)
C15 0.0463(7) 0.0510(7) 0.0385(7) 0.0067(6) 0.0023(5) 0.0145(6)
N1 0.0585(8) 0.0713(8) 0.0436(7) 0.0123(6) -0.0027(6) 0.0187(6)
O1 0.0426(5) 0.0546(5) 0.0400(5) 0.0067(4) -0.0041(4) 0.0154(4)
O2 0.0437(6) 0.1012(9) 0.0775(8) 0.0093(6) -0.0083(5) 0.0363(7)
O3 0.0651(8) 0.1611(15) 0.0821(9) -0.0170(9) -0.0255(7) 0.0637(10)
O4 0.0768(8) 0.1133(10) 0.0450(6) 0.0215(7) 0.0047(5) 0.0342(6)

loop_
_atom_type_symbol
_atom_type_description
_atom_type_scat_dispersion_real
_atom_type_scat_dispersion_imag
_atom_type_scat_source
C C 0.0033 0.0016 'International Tables Vol C Tables 4.2.6.8 and 6.1.1.4'
H H 0.0000 0.0000 'International Tables Vol C Tables 4.2.6.8 and 6.1.1.4'
N N 0.0061 0.0033 'International Tables Vol C Tables 4.2.6.8 and 6.1.1.4'
O O 0.0106 0.0060 'International Tables Vol C Tables 4.2.6.8 and 6.1.1.4'

loop_
_geom_angle_atom_site_label_1
_geom_angle_atom_site_label_2
_geom_angle_atom_site_label_3
_geom_angle
C6 C1 C2 119.87(14)
C6 C1 C8 106.79(12)
C2 C1 C8 133.31(13)
C3 C2 C1 118.13(14)
C3 C2 H2 120.9
C1 C2 H2 120.9
C2 C3 C4 120.73(14)
C2 C3 H3 119.6
C4 C3 H3 119.6
C5 C4 C3 122.12(15)
C5 C4 H4 118.9
C3 C4 H4 118.9
C6 C5 C4 115.94(14)
C6 C5 H5 122.0
C4 C5 H5 122.0
C5 C6 C1 123.20(13)
C5 C6 O1 123.91(12)
C1 C6 O1 112.89(12)
C9 C7 O1 124.72(12)
C9 C7 C8 126.03(13)
O1 C7 C8 109.24(11)
O2 C8 C1 130.02(13)
O2 C8 C7 125.87(14)
C1 C8 C7 104.10(11)
C7 C9 C10 129.88(13)
C7 C9 H9 115.1
C10 C9 H9 115.1
C11 C10 C15 118.52(12)
C11 C10 C9 118.28(12)
C15 C10 C9 123.20(12)
C12 C11 C10 121.54(13)
C12 C11 H11 119.2
C10 C11 H11 119.2
C13 C12 C11 118.23(13)
C13 C12 H12 120.9
C11 C12 H12 120.9
C12 C13 C14 122.37(13)
C12 C13 N1 119.42(12)
C14 C13 N1 118.21(13)
C15 C14 C13 118.91(13)
C15 C14 H14 120.5
C13 C14 H14 120.5
C14 C15 C10 120.40(13)
C14 C15 H15 119.8
C10 C15 H15 119.8
O3 N1 O4 122.99(13)
O3 N1 C13 118.44(13)
O4 N1 C13 118.57(13)
C7 O1 C6 106.90(10)

loop_
_geom_bond_atom_site_label_1
_geom_bond_atom_site_label_2
_geom_bond_distance
C1 C6 1.3780(19)
C1 C2 1.3922(19)
C1 C8 1.453(2)
C2 C3 1.365(2)
C2 H2 0.9300
C3 C4 1.388(2)
C3 H3 0.9300
C4 C5 1.384(2)
C4 H4 0.9300
C5 C6 1.369(2)
C5 H5 0.9300
C6 O1 1.3837(16)
C7 C9 1.331(2)
C7 O1 1.3777(16)
C7 C8 1.4900(18)
C8 O2 1.2200(17)
C9 C10 1.4541(18)
C9 H9 0.9300
C10 C11 1.3935(19)
C10 C15 1.3993(19)
C11 C12 1.3736(19)
C11 H11 0.9300
C12 C13 1.371(2)
C12 H12 0.9300
C13 C14 1.3816(19)
C13 N1 1.4628(18)
C14 C15 1.3752(19)
C14 H14 0.9300
C15 H15 0.9300
N1 O3 1.2127(17)
N1 O4 1.2150(17)

loop_
_geom_hbond_atom_site_label_D
_geom_hbond_atom_site_label_H
_geom_hbond_atom_site_label_A
_geom_hbond_site_symmetry_A
_geom_hbond_distance_DH
_geom_hbond_distance_HA
_geom_hbond_distance_DA
_geom_hbond_angle_DHA
C15 H15 O1 . 0.93 2.32 2.9547(16) 125
C9 H9 O2 2_655 0.93 2.50 3.2951(14) 143

loop_
_geom_torsion_atom_site_label_1
_geom_torsion_atom_site_label_2
_geom_torsion_atom_site_label_3
_geom_torsion_atom_site_label_4
_geom_torsion
C6 C1 C2 C3 -0.5(2)
C8 C1 C2 C3 -178.41(14)
C1 C2 C3 C4 0.2(2)
C2 C3 C4 C5 0.4(2)
C3 C4 C5 C6 -0.6(2)
C4 C5 C6 C1 0.2(2)
C4 C5 C6 O1 179.20(12)
C2 C1 C6 C5 0.3(2)
C8 C1 C6 C5 178.73(12)
C2 C1 C6 O1 -178.73(11)
C8 C1 C6 O1 -0.35(15)
C6 C1 C8 O2 178.90(15)
C2 C1 C8 O2 -3.0(3)
C6 C1 C8 C7 -1.28(14)
C2 C1 C8 C7 176.79(14)
C9 C7 C8 O2 3.7(2)
O1 C7 C8 O2 -177.66(13)
C9 C7 C8 C1 -176.09(13)
O1 C7 C8 C1 2.52(14)
O1 C7 C9 C10 2.1(2)
C8 C7 C9 C10 -179.55(13)
C7 C9 C10 C11 176.04(13)
C7 C9 C10 C15 -3.6(2)
C15 C10 C11 C12 1.8(2)
C9 C10 C11 C12 -177.82(12)
C10 C11 C12 C13 -0.4(2)
C11 C12 C13 C14 -1.2(2)
C11 C12 C13 N1 179.06(12)
C12 C13 C14 C15 1.2(2)
N1 C13 C14 C15 -179.02(12)
C13 C14 C15 C10 0.3(2)
C11 C10 C15 C14 -1.8(2)
C9 C10 C15 C14 177.86(12)
C12 C13 N1 O3 -171.28(15)
C14 C13 N1 O3 9.0(2)
C12 C13 N1 O4 9.1(2)
C14 C13 N1 O4 -170.61(13)
C9 C7 O1 C6 175.88(12)
C8 C7 O1 C6 -2.75(13)
C5 C6 O1 C7 -177.09(12)
C1 C6 O1 C7 1.98(14)

loop_
_cod_related_entry_id
_cod_related_entry_database
_cod_related_entry_code
1 ChemSpider 557587
